data_4065766
loop_
_publ_author_name
'Huang, Hui'
'Hughes, Russell P.'
'Rheingold, Arnold L.'

_publ_section_title
;
 Synthesis and Structural Characterization of New Perfluoroacyl and
 Perfluoroalkyl Group 6 Transition Metal Compounds
;
_journal_issue 8
_journal_name_full Organometallics
_journal_page_first 1948
_journal_paper_doi 10.1021/om1001183
_journal_volume 29
_journal_year 2010
_chemical_formula_sum 'C15 H15 F5 Mo O3'
_chemical_formula_weight 434.21
_chemical_name_systematic
; 

 ? 

;
_space_group_IT_number 14
_symmetry_cell_setting monoclinic
_symmetry_space_group_name_Hall '-P 2ybc'
_symmetry_space_group_name_H-M 'P 1 21/c 1'
_atom_sites_solution_hydrogens geom
_atom_sites_solution_primary direct
_atom_sites_solution_secondary difmap
_audit_creation_method SHELXL-97
_cell_angle_alpha 90.00
_cell_angle_beta 118.1610(10)
_cell_angle_gamma 90.00
_cell_formula_units_Z 4
_cell_length_a 14.6162(8)
_cell_length_b 8.4293(5)
_cell_length_c 15.0114(8)
_cell_measurement_reflns_used 9807
_cell_measurement_temperature 100(2)
_cell_measurement_theta_max 27.50
_cell_measurement_theta_min 2.72
_cell_volume 1630.54(16)
_computing_cell_refinement 'Bruker SMART'
_computing_data_collection 'Bruker SMART'
_computing_data_reduction 'Bruker SAINT'
_computing_molecular_graphics 'Bruker SHELXTL'
_computing_publication_material 'Bruker SHELXTL'
_computing_structure_refinement 'SHELXL-97 (Sheldrick, 1997)'
_computing_structure_solution 'SHELXS-97 (Sheldrick, 1990)'
_diffrn_ambient_temperature 100(2)
_diffrn_measured_fraction_theta_full 0.979
_diffrn_measured_fraction_theta_max 0.979
_diffrn_measurement_device_type 'CCD area detector'
_diffrn_measurement_method 'phi and omega scans'
_diffrn_radiation_monochromator graphite
_diffrn_radiation_source 'fine-focus sealed tube'
_diffrn_radiation_type MoK\a
_diffrn_radiation_wavelength 0.71073
_diffrn_reflns_av_R_equivalents 0.0164
_diffrn_reflns_av_sigmaI/netI 0.0157
_diffrn_reflns_limit_h_max 18
_diffrn_reflns_limit_h_min -19
_diffrn_reflns_limit_k_max 10
_diffrn_reflns_limit_k_min -10
_diffrn_reflns_limit_l_max 19
_diffrn_reflns_limit_l_min -19
_diffrn_reflns_number 13367
_diffrn_reflns_theta_full 27.51
_diffrn_reflns_theta_max 27.51
_diffrn_reflns_theta_min 1.58
_exptl_absorpt_coefficient_mu 0.868
_exptl_absorpt_correction_T_max 0.8456
_exptl_absorpt_correction_T_min 0.7808
_exptl_absorpt_correction_type empirical
_exptl_absorpt_process_details sadabs
_exptl_crystal_colour yellow
_exptl_crystal_density_diffrn 1.769
_exptl_crystal_density_meas 0
_exptl_crystal_density_method 'not measured'
_exptl_crystal_description block
_exptl_crystal_F_000 864
_exptl_crystal_size_max 0.30
_exptl_crystal_size_mid 0.30
_exptl_crystal_size_min 0.20
_refine_diff_density_max 0.415
_refine_diff_density_min -0.222
_refine_diff_density_rms 0.056
_refine_ls_extinction_method none
_refine_ls_goodness_of_fit_ref 1.061
_refine_ls_hydrogen_treatment mixed
_refine_ls_matrix_type full
_refine_ls_number_parameters 217
_refine_ls_number_reflns 3661
_refine_ls_number_restraints 0
_refine_ls_restrained_S_all 1.061
_refine_ls_R_factor_all 0.0202
_refine_ls_R_factor_gt 0.0185
_refine_ls_shift/su_max 0.009
_refine_ls_shift/su_mean 0.001
_refine_ls_structure_factor_coef Fsqd
_refine_ls_weighting_details 'calc w=1/[\s^2^(Fo^2^)+(0.0330P)^2^+0.4000P] where P=(Fo^2^+2Fc^2^)/3'
_refine_ls_weighting_scheme calc
_refine_ls_wR_factor_gt 0.0532
_refine_ls_wR_factor_ref 0.0539
_reflns_number_gt 3381
_reflns_number_total 3661
_reflns_threshold_expression >2sigma(I)
_cod_data_source_file om1001183_si_001.cif
_cod_data_source_block rph401_compound_5b
_cod_depositor_comments
;
The following automatic conversions were performed:

'_symmetry_cell_setting' value 'Monoclinic' changed to 'monoclinic'
according to /home/saulius/struct/CIF-dictionaries/cif_core.dic
dictionary named 'cif_core.dic' version 2.4.1 from 2010-06-29.

Automatic conversion script
Id: cif_fix_values 1715 2011-07-08 13:25:40Z adriana 
;
_cod_original_sg_symbol_H-M P2(1)/c
_cod_database_code 4065766

loop_
_symmetry_equiv_pos_as_xyz
'x, y, z'
'-x, y+1/2, -z+1/2'
'-x, -y, -z'
'x, -y-1/2, z-1/2'

loop_
_atom_site_label
_atom_site_type_symbol
_atom_site_fract_x
_atom_site_fract_y
_atom_site_fract_z
_atom_site_U_iso_or_equiv
_atom_site_adp_type
_atom_site_occupancy
_atom_site_symmetry_multiplicity
_atom_site_calc_flag
_atom_site_refinement_flags
Mo1 Mo 0.237706(8) 0.745037(11) 0.110165(9) 0.01550(5) Uani 1 1 d .
F2 F 0.37466(6) 1.04133(9) 0.18805(6) 0.02253(17) Uani 1 1 d .
F5 F 0.33594(7) 0.97268(11) 0.34472(6) 0.0336(2) Uani 1 1 d .
F1 F 0.21116(6) 1.10712(9) 0.09560(6) 0.02494(18) Uani 1 1 d .
F4 F 0.29180(7) 1.20602(11) 0.28226(7) 0.0327(2) Uani 1 1 d .
F3 F 0.17419(7) 1.03025(13) 0.25275(8) 0.0402(2) Uani 1 1 d .
O14 O 0.42441(8) 0.67535(13) 0.32529(8) 0.0296(2) Uani 1 1 d .
C7 C 0.27977(12) 0.99877(16) -0.05400(11) 0.0247(3) Uani 1 1 d .
H7A H 0.2903 0.9955 -0.1138 0.037 Uiso 1 1 calc R
H7B H 0.3399 1.0488 0.0020 0.037 Uiso 1 1 calc R
H7C H 0.2172 1.0603 -0.0693 0.037 Uiso 1 1 calc R
C15 C 0.18383(10) 0.56825(16) 0.15980(10) 0.0218(3) Uani 1 1 d .
O15 O 0.15023(8) 0.46610(12) 0.18551(8) 0.0302(2) Uani 1 1 d .
O13 O 0.01738(8) 0.86066(12) 0.07428(8) 0.0294(2) Uani 1 1 d .
C14 C 0.35524(11) 0.70878(17) 0.25004(11) 0.0208(3) Uani 1 1 d .
C3 C 0.35069(11) 0.73203(15) 0.04104(11) 0.0184(3) Uani 1 1 d .
C9 C 0.37060(11) 0.43076(16) 0.08614(11) 0.0261(3) Uani 1 1 d .
H9A H 0.3916 0.3812 0.0396 0.039 Uiso 1 1 calc R
H9B H 0.3282 0.3561 0.1010 0.039 Uiso 1 1 calc R
H9C H 0.4325 0.4592 0.1490 0.039 Uiso 1 1 calc R
C13 C 0.09879(10) 0.82426(16) 0.09068(10) 0.0220(3) Uani 1 1 d .
C11 C 0.27470(10) 0.99745(15) 0.16775(10) 0.0195(3) Uani 1 1 d .
C10 C 0.12541(11) 0.44613(17) -0.05972(11) 0.0264(3) Uani 1 1 d .
H10A H 0.1224 0.3967 -0.1201 0.040 Uiso 1 1 calc R
H10B H 0.0561 0.4834 -0.0748 0.040 Uiso 1 1 calc R
H10C H 0.1497 0.3682 -0.0049 0.040 Uiso 1 1 calc R
C12 C 0.26925(11) 1.05159(17) 0.26240(11) 0.0250(3) Uani 1 1 d .
C8 C 0.46382(11) 0.77361(17) 0.09108(12) 0.0243(3) Uani 1 1 d .
H8A H 0.4912 0.7561 0.0436 0.036 Uiso 1 1 calc R
H8B H 0.5014 0.7066 0.1508 0.036 Uiso 1 1 calc R
H8C H 0.4727 0.8853 0.1115 0.036 Uiso 1 1 calc R
C4 C 0.30850(10) 0.57745(15) 0.03840(10) 0.0193(3) Uani 1 1 d .
C6 C 0.06982(11) 0.79636(19) -0.14815(11) 0.0268(3) Uani 1 1 d .
H6A H 0.0659 0.7806 -0.2145 0.040 Uiso 1 1 calc R
H6B H 0.0605 0.9091 -0.1387 0.040 Uiso 1 1 calc R
H6C H 0.0151 0.7346 -0.1441 0.040 Uiso 1 1 calc R
C5 C 0.19911(10) 0.58438(15) -0.02814(10) 0.0196(3) Uani 1 1 d .
C2 C 0.26739(10) 0.83296(15) -0.02483(9) 0.0188(3) Uani 1 1 d .
C1 C 0.17405(12) 0.74229(14) -0.06699(11) 0.0196(3) Uani 1 1 d .

loop_
_atom_site_aniso_label
_atom_site_aniso_U_11
_atom_site_aniso_U_22
_atom_site_aniso_U_33
_atom_site_aniso_U_23
_atom_site_aniso_U_13
_atom_site_aniso_U_12
Mo1 0.01400(8) 0.01473(8) 0.01631(8) 0.00144(3) 0.00593(6) 0.00011(3)
F2 0.0189(4) 0.0215(4) 0.0260(4) -0.0026(3) 0.0097(3) -0.0037(3)
F5 0.0430(5) 0.0349(5) 0.0198(4) -0.0010(4) 0.0124(4) 0.0035(4)
F1 0.0252(4) 0.0177(4) 0.0257(4) 0.0030(3) 0.0069(3) 0.0037(3)
F4 0.0325(5) 0.0264(4) 0.0339(5) -0.0105(4) 0.0113(4) 0.0028(4)
F3 0.0293(5) 0.0560(6) 0.0426(6) -0.0186(5) 0.0231(4) -0.0082(4)
O14 0.0252(5) 0.0312(6) 0.0245(5) 0.0050(4) 0.0052(4) 0.0025(4)
C7 0.0330(8) 0.0191(7) 0.0233(7) 0.0029(5) 0.0143(6) -0.0005(5)
C15 0.0171(6) 0.0229(7) 0.0220(6) 0.0024(5) 0.0066(5) 0.0022(5)
O15 0.0274(5) 0.0273(5) 0.0351(6) 0.0091(5) 0.0140(5) -0.0022(4)
O13 0.0191(5) 0.0271(5) 0.0402(6) 0.0012(5) 0.0125(4) 0.0021(4)
C14 0.0197(7) 0.0199(6) 0.0229(7) 0.0008(5) 0.0100(6) -0.0005(5)
C3 0.0186(7) 0.0190(6) 0.0181(7) -0.0007(5) 0.0091(6) -0.0004(5)
C9 0.0269(7) 0.0196(7) 0.0299(7) 0.0017(5) 0.0120(6) 0.0036(5)
C13 0.0227(7) 0.0182(6) 0.0230(7) 0.0011(5) 0.0090(5) -0.0020(5)
C11 0.0168(6) 0.0187(6) 0.0205(6) 0.0016(5) 0.0069(5) 0.0010(5)
C10 0.0266(7) 0.0240(7) 0.0252(7) -0.0036(6) 0.0093(6) -0.0084(6)
C12 0.0217(7) 0.0260(7) 0.0256(7) -0.0054(6) 0.0098(6) -0.0006(5)
C8 0.0176(7) 0.0271(7) 0.0280(8) -0.0007(6) 0.0106(6) -0.0021(5)
C4 0.0200(6) 0.0176(6) 0.0201(6) -0.0005(5) 0.0094(5) 0.0008(5)
C6 0.0237(7) 0.0290(7) 0.0209(7) 0.0031(6) 0.0049(6) 0.0034(6)
C5 0.0207(6) 0.0186(6) 0.0186(6) -0.0017(5) 0.0085(5) -0.0018(5)
C2 0.0212(6) 0.0183(6) 0.0170(6) -0.0003(5) 0.0090(5) 0.0005(5)
C1 0.0190(7) 0.0219(7) 0.0165(7) 0.0004(4) 0.0072(6) 0.0007(4)

loop_
_atom_type_symbol
_atom_type_description
_atom_type_scat_dispersion_real
_atom_type_scat_dispersion_imag
_atom_type_scat_source
C C 0.0033 0.0016 'International Tables Vol C Tables 4.2.6.8 and 6.1.1.4'
H H 0.0000 0.0000 'International Tables Vol C Tables 4.2.6.8 and 6.1.1.4'
O O 0.0106 0.0060 'International Tables Vol C Tables 4.2.6.8 and 6.1.1.4'
F F 0.0171 0.0103 'International Tables Vol C Tables 4.2.6.8 and 6.1.1.4'
Mo Mo -1.6832 0.6857 'International Tables Vol C Tables 4.2.6.8 and 6.1.1.4'

loop_
_geom_angle_atom_site_label_1
_geom_angle_atom_site_label_2
_geom_angle_atom_site_label_3
_geom_angle
C15 Mo1 C14 77.83(5)
C15 Mo1 C13 75.73(5)
C14 Mo1 C13 120.36(5)
C15 Mo1 C11 128.83(5)
C14 Mo1 C11 79.16(5)
C13 Mo1 C11 77.73(5)
C15 Mo1 C4 93.47(5)
C14 Mo1 C4 92.54(5)
C13 Mo1 C4 141.12(5)
C11 Mo1 C4 132.66(5)
C15 Mo1 C5 85.73(5)
C14 Mo1 C5 125.01(5)
C13 Mo1 C5 105.09(5)
C11 Mo1 C5 143.67(5)
C4 Mo1 C5 36.17(5)
C15 Mo1 C3 128.39(5)
C14 Mo1 C3 91.26(5)
C13 Mo1 C3 145.55(5)
C11 Mo1 C3 97.04(5)
C4 Mo1 C3 36.09(4)
C5 Mo1 C3 59.81(5)
C15 Mo1 C1 113.49(5)
C14 Mo1 C1 149.34(5)
C13 Mo1 C1 90.30(5)
C11 Mo1 C1 109.55(5)
C4 Mo1 C1 59.50(5)
C5 Mo1 C1 35.54(4)
C3 Mo1 C1 58.99(5)
C15 Mo1 C2 144.66(5)
C14 Mo1 C2 121.76(5)
C13 Mo1 C2 110.34(5)
C11 Mo1 C2 85.75(5)
C4 Mo1 C2 59.29(4)
C5 Mo1 C2 58.94(4)
C3 Mo1 C2 35.33(5)
C1 Mo1 C2 34.92(5)
O15 C15 Mo1 177.90(12)
O14 C14 Mo1 173.08(13)
C4 C3 C2 107.85(12)
C4 C3 C8 125.75(12)
C2 C3 C8 125.78(12)
C4 C3 Mo1 70.69(7)
C2 C3 Mo1 74.28(8)
C8 C3 Mo1 127.69(10)
O13 C13 Mo1 174.97(12)
F1 C11 F2 103.84(10)
F1 C11 C12 102.50(10)
F2 C11 C12 103.09(10)
F1 C11 Mo1 112.04(8)
F2 C11 Mo1 111.68(8)
C12 C11 Mo1 121.82(9)
F5 C12 F4 106.39(11)
F5 C12 F3 107.47(12)
F4 C12 F3 106.73(11)
F5 C12 C11 112.07(11)
F4 C12 C11 112.39(12)
F3 C12 C11 111.44(11)
C5 C4 C3 107.83(11)
C5 C4 C9 126.25(12)
C3 C4 C9 125.46(12)
C5 C4 Mo1 72.56(7)
C3 C4 Mo1 73.22(8)
C9 C4 Mo1 125.97(9)
C1 C5 C4 108.02(11)
C1 C5 C10 125.83(13)
C4 C5 C10 125.89(12)
C1 C5 Mo1 74.23(8)
C4 C5 Mo1 71.27(7)
C10 C5 Mo1 124.84(9)
C1 C2 C3 108.18(11)
C1 C2 C7 126.29(12)
C3 C2 C7 125.08(12)
C1 C2 Mo1 71.97(8)
C3 C2 Mo1 70.39(7)
C7 C2 Mo1 129.30(9)
C2 C1 C5 108.11(12)
C2 C1 C6 126.07(12)
C5 C1 C6 125.40(13)
C2 C1 Mo1 73.11(8)
C5 C1 Mo1 70.23(8)
C6 C1 Mo1 128.18(10)

loop_
_geom_bond_atom_site_label_1
_geom_bond_atom_site_label_2
_geom_bond_distance
Mo1 C15 1.9874(14)
Mo1 C14 2.0121(14)
Mo1 C13 2.0232(14)
Mo1 C11 2.2640(13)
Mo1 C4 2.2976(13)
Mo1 C5 2.3146(13)
Mo1 C3 2.3310(14)
Mo1 C1 2.3670(15)
Mo1 C2 2.3819(13)
F2 C11 1.3943(14)
F5 C12 1.3352(17)
F1 C11 1.3930(15)
F4 C12 1.3414(17)
F3 C12 1.3393(16)
O14 C14 1.1400(17)
C7 C2 1.5009(18)
C15 O15 1.1448(17)
O13 C13 1.1377(16)
C3 C4 1.4341(18)
C3 C2 1.4309(18)
C3 C8 1.4996(19)
C9 C4 1.5008(18)
C11 C12 1.5297(19)
C10 C5 1.5037(18)
C4 C5 1.4318(19)
C6 C1 1.5036(19)
C5 C1 1.4298(18)
C2 C1 1.4251(19)
